data_7249321
loop_
_publ_author_name
'Wang, Weizhou'
'Ji, Baoming'

_publ_section_title
;
 The C--I&#x22EF;O halogen bonding in crown ether chemistry
;
_journal_issue 38
_journal_name_full CrystEngComm
_journal_page_first 5309
_journal_page_last 5313
_journal_paper_doi 10.1039/D4CE00853G
_journal_volume 26
_journal_year 2024
_chemical_formula_moiety 'C12 H24 O6, C6 F4 I2'
_chemical_formula_sum 'C18 H24 F4 I2 O6'
_chemical_formula_weight 666.17
_space_group_crystal_system monoclinic
_space_group_IT_number 15
_space_group_name_Hall '-I 2ya'
_space_group_name_H-M_alt 'I 1 2/a 1'
_atom_sites_solution_hydrogens mixed
_atom_sites_solution_primary dual
_atom_sites_solution_secondary difmap
_audit_creation_date 2024-08-25
_audit_creation_method
;
Olex2 1.5
(compiled 2022.04.07 svn.rca3783a0 for OlexSys, GUI svn.r6498)
;
_audit_update_record
;
2024-08-25 deposited with the CCDC.	2024-09-11 downloaded from the CCDC.
;
_cell_angle_alpha 90
_cell_angle_beta 94.012(3)
_cell_angle_gamma 90
_cell_formula_units_Z 4
_cell_length_a 14.2455(5)
_cell_length_b 10.6548(5)
_cell_length_c 15.5033(5)
_cell_measurement_reflns_used 6798
_cell_measurement_temperature 296(2)
_cell_measurement_theta_max 28.8580
_cell_measurement_theta_min 3.7470
_cell_volume 2347.37(16)
_computing_cell_refinement 'CrysAlisPro 1.171.42.92a (Rigaku OD, 2023)'
_computing_data_collection 'CrysAlisPro 1.171.42.92a (Rigaku OD, 2023)'
_computing_data_reduction 'CrysAlisPro 1.171.42.92a (Rigaku OD, 2023)'
_computing_molecular_graphics 'Olex2 1.5 (Dolomanov et al., 2009)'
_computing_publication_material 'Olex2 1.5 (Dolomanov et al., 2009)'
_computing_structure_refinement 'SHELXL 2019/3 (Sheldrick, 2015)'
_computing_structure_solution 'SHELXT 2014/5 (Sheldrick, 2014)'
_diffrn_ambient_temperature 296(2)
_diffrn_detector 'CCD plate'
_diffrn_detector_area_resol_mean 8.0584
_diffrn_detector_type EosS2
_diffrn_measured_fraction_theta_full 0.998
_diffrn_measured_fraction_theta_max 0.888
_diffrn_measurement_details
;
List of Runs (angles in degrees, time in seconds):

  # Type    Start    End  Width  t~exp~   \w     \q     \k     \f   Frames
#--------------------------------------------------------------------------
  1  \w      0.00  84.00   1.00    4.89    --   16.93  57.00  60.00   84
  2  \w    -10.00  42.00   1.00    4.89    --   16.93  77.00 150.00   52
  3  \w    -10.00  42.00   1.00    4.89    --   16.93  77.00 -60.00   52
  4  \w     -2.00  86.00   1.00    4.89    --   16.93  38.00  90.00   88
  5  \w    -50.00  34.00   1.00    4.89    --   16.93 -57.00-180.00   84
  6  \w    -52.00  36.00   1.00    4.89    --   16.93 -38.00 -90.00   88
  7  \w    -85.00 -35.00   1.00    4.89    --  -15.84 -38.00 150.00   50
;
_diffrn_measurement_device 'four-circle diffractometer'
_diffrn_measurement_device_type 'SuperNova, Single source at offset/far, EosS2'
_diffrn_measurement_method '\w scans'
_diffrn_orient_matrix_type 'CrysAlisPro convention (1999,Acta A55,543-557)'
_diffrn_orient_matrix_UB_11 -0.0464908000
_diffrn_orient_matrix_UB_12 0.0060761000
_diffrn_orient_matrix_UB_13 0.0131889000
_diffrn_orient_matrix_UB_21 -0.0049222000
_diffrn_orient_matrix_UB_22 0.0577447000
_diffrn_orient_matrix_UB_23 -0.0226017000
_diffrn_orient_matrix_UB_31 -0.0175554000
_diffrn_orient_matrix_UB_32 -0.0324222000
_diffrn_orient_matrix_UB_33 -0.0376954000
_diffrn_radiation_monochromator mirror
_diffrn_radiation_probe x-ray
_diffrn_radiation_type 'Mo K\a'
_diffrn_radiation_wavelength 0.71073
_diffrn_reflns_av_R_equivalents 0.0321
_diffrn_reflns_av_unetI/netI 0.0252
_diffrn_reflns_Laue_measured_fraction_full 0.998
_diffrn_reflns_Laue_measured_fraction_max 0.888
_diffrn_reflns_limit_h_max 19
_diffrn_reflns_limit_h_min -19
_diffrn_reflns_limit_k_max 14
_diffrn_reflns_limit_k_min -14
_diffrn_reflns_limit_l_max 20
_diffrn_reflns_limit_l_min -19
_diffrn_reflns_number 12761
_diffrn_reflns_point_group_measured_fraction_full 0.998
_diffrn_reflns_point_group_measured_fraction_max 0.888
_diffrn_reflns_theta_full 25.242
_diffrn_reflns_theta_max 29.232
_diffrn_reflns_theta_min 3.482
_diffrn_source 'micro-focus sealed X-ray tube'
_diffrn_source_type 'SuperNova (Mo) X-ray Source'
_exptl_absorpt_coefficient_mu 2.741
_exptl_absorpt_correction_T_max 1.00000
_exptl_absorpt_correction_T_min 0.65569
_exptl_absorpt_correction_type multi-scan
_exptl_absorpt_process_details
;
CrysAlisPro 1.171.42.92a (Rigaku Oxford Diffraction, 2023)
Empirical absorption correction using spherical harmonics,
implemented in SCALE3 ABSPACK scaling algorithm.
;
_exptl_crystal_colour yellow
_exptl_crystal_colour_primary yellow
_exptl_crystal_density_diffrn 1.885
_exptl_crystal_description block
_exptl_crystal_F_000 1288
_exptl_crystal_size_max 0.35
_exptl_crystal_size_mid 0.3
_exptl_crystal_size_min 0.21
_refine_diff_density_max 0.482
_refine_diff_density_min -0.562
_refine_diff_density_rms 0.063
_refine_ls_extinction_coef 0.0109(2)
_refine_ls_extinction_expression Fc^*^=kFc[1+0.001xFc^2^\l^3^/sin(2\q)]^-1/4^
_refine_ls_extinction_method 'SHELXL-2019/2 (Sheldrick 2019)'
_refine_ls_goodness_of_fit_ref 1.059
_refine_ls_hydrogen_treatment mixed
_refine_ls_matrix_type full
_refine_ls_number_parameters 145
_refine_ls_number_reflns 2841
_refine_ls_number_restraints 0
_refine_ls_restrained_S_all 1.059
_refine_ls_R_factor_all 0.0317
_refine_ls_R_factor_gt 0.0268
_refine_ls_shift/su_max 0.002
_refine_ls_shift/su_mean 0.000
_refine_ls_structure_factor_coef Fsqd
_refine_ls_weighting_details 'w=1/[\s^2^(Fo^2^)+(0.0190P)^2^+2.0558P] where P=(Fo^2^+2Fc^2^)/3'
_refine_ls_weighting_scheme calc
_refine_ls_wR_factor_gt 0.0524
_refine_ls_wR_factor_ref 0.0544
_reflns_Friedel_coverage 0.000
_reflns_number_gt 2552
_reflns_number_total 2841
_reflns_threshold_expression 'I > 2\s(I)'
_cod_data_source_file d4ce00853g2.cif
_cod_data_source_block C6-I14
_cod_depositor_comments 'Adding full bibliography for 7249319--7249331.cif.'
_cod_database_code 7249321
_shelx_shelxl_version_number 2019/3
_shelx_space_group_comment
;
The symmetry employed for this shelxl refinement is uniquely defined
by the following loop, which should always be used as a source of
symmetry information in preference to the above space-group names.
They are only intended as comments.
;
_shelx_estimated_absorpt_t_max 0.597
_shelx_estimated_absorpt_t_min 0.447
_olex2_refinement_description
;
1. Fixed Uiso
 At 1.2 times of:
  All C(H,H) groups
2.a Secondary CH2 refined with riding coordinates:
 C9(H9A,H9B), C5(H5A,H5B), C6(H6A,H6B), C8(H8A,H8B), C7(H7A,H7B)
;
_olex2_submission_special_instructions 'No special instructions were received'
_oxdiff_exptl_absorpt_empirical_details
;
Empirical correction (ABSPACK) includes:
- Absorption correction using spherical harmonics
- Frame scaling
;
_oxdiff_exptl_absorpt_empirical_full_max 1.388
_oxdiff_exptl_absorpt_empirical_full_min 0.790

loop_
_space_group_symop_operation_xyz
'x, y, z'
'-x+1/2, y, -z'
'x+1/2, y+1/2, z+1/2'
'-x+1, y+1/2, -z+1/2'
'-x, -y, -z'
'x-1/2, -y, z'
'-x+1/2, -y+1/2, -z+1/2'
'x, -y+1/2, z+1/2'

loop_
_atom_site_label
_atom_site_type_symbol
_atom_site_fract_x
_atom_site_fract_y
_atom_site_fract_z
_atom_site_U_iso_or_equiv
_atom_site_adp_type
_atom_site_occupancy
_atom_site_site_symmetry_order
_atom_site_calc_flag
_atom_site_refinement_flags_posn
_atom_site_refinement_flags_adp
_atom_site_refinement_flags_occupancy
_atom_site_disorder_assembly
_atom_site_disorder_group
I1 I 0.68794(2) 0.45078(2) 0.37138(2) 0.04894(10) Uani 1 1 d . . . . .
F1 F 0.63747(11) 0.67397(15) 0.49622(11) 0.0649(5) Uani 1 1 d . . . . .
F2 F 0.49632(12) 0.71065(15) 0.59628(11) 0.0675(5) Uani 1 1 d . . . . .
C2 C 0.57032(17) 0.5860(2) 0.49794(15) 0.0379(5) Uani 1 1 d . . . . .
C3 C 0.49680(17) 0.6053(2) 0.54912(15) 0.0391(5) Uani 1 1 d . . . . .
C1 C 0.57581(16) 0.4804(2) 0.44726(14) 0.0342(5) Uani 1 1 d . . . . .
O1 O 0.87423(12) 0.39631(17) 0.29128(11) 0.0492(4) Uani 1 1 d . . . . .
O3 O 0.73035(13) 0.00058(18) 0.35357(13) 0.0572(5) Uani 1 1 d . . . . .
O2 O 0.92486(13) 0.09497(19) 0.38604(13) 0.0565(5) Uani 1 1 d . . . . .
C9 C 0.6578(2) -0.0652(3) 0.3061(2) 0.0558(7) Uani 1 1 d . . . . .
H9A H 0.629101 -0.125378 0.343160 0.067 Uiso 1 1 calc R U . . .
H9B H 0.683186 -0.110359 0.258671 0.067 Uiso 1 1 calc R U . . .
C5 C 0.92810(17) 0.2885(2) 0.31242(16) 0.0438(6) Uani 1 1 d . . . . .
H5A H 0.987652 0.312140 0.342165 0.053 Uiso 1 1 calc R U . . .
H5B H 0.940921 0.243209 0.260263 0.053 Uiso 1 1 calc R U . . .
C6 C 0.87321(18) 0.2075(2) 0.36964(17) 0.0466(6) Uani 1 1 d . . . . .
H6A H 0.864135 0.250601 0.423537 0.056 Uiso 1 1 calc R U . . .
H6B H 0.811901 0.188582 0.341456 0.056 Uiso 1 1 calc R U . . .
C4 C 0.9136(2) 0.4722(3) 0.22786(19) 0.0501(7) Uani 1 1 d . . . . .
C8 C 0.8083(2) -0.0733(3) 0.3819(2) 0.0641(8) Uani 1 1 d . . . . .
H8A H 0.837785 -0.107051 0.332399 0.077 Uiso 1 1 calc R U . . .
H8B H 0.787661 -0.143009 0.416078 0.077 Uiso 1 1 calc R U . . .
C7 C 0.8775(2) 0.0045(3) 0.4351(2) 0.0634(8) Uani 1 1 d . . . . .
H7A H 0.844889 0.047781 0.479257 0.076 Uiso 1 1 calc R U . . .
H7B H 0.923881 -0.050473 0.464129 0.076 Uiso 1 1 calc R U . . .
H4A H 0.9290(18) 0.419(2) 0.1770(17) 0.046(7) Uiso 1 1 d . . . . .
H4B H 0.970(2) 0.518(3) 0.2563(17) 0.056(8) Uiso 1 1 d . . . . .

loop_
_atom_site_aniso_label
_atom_site_aniso_U_11
_atom_site_aniso_U_22
_atom_site_aniso_U_33
_atom_site_aniso_U_23
_atom_site_aniso_U_13
_atom_site_aniso_U_12
I1 0.04150(12) 0.06291(15) 0.04374(12) -0.01083(7) 0.01257(8) 0.00478(8)
F1 0.0590(9) 0.0568(10) 0.0820(11) -0.0260(9) 0.0263(8) -0.0215(8)
F2 0.0774(11) 0.0487(9) 0.0799(11) -0.0377(8) 0.0314(9) -0.0116(8)
C2 0.0393(12) 0.0347(12) 0.0401(12) -0.0043(10) 0.0049(10) -0.0029(10)
C3 0.0465(13) 0.0330(12) 0.0381(12) -0.0093(10) 0.0043(10) 0.0056(10)
C1 0.0340(11) 0.0384(12) 0.0304(10) -0.0019(9) 0.0036(9) 0.0071(10)
O1 0.0460(10) 0.0450(10) 0.0587(10) 0.0049(8) 0.0192(8) 0.0043(8)
O3 0.0460(10) 0.0431(10) 0.0813(13) 0.0089(10) -0.0040(10) 0.0009(9)
O2 0.0414(10) 0.0544(11) 0.0745(12) 0.0127(10) 0.0098(9) 0.0125(9)
C9 0.0555(17) 0.0443(15) 0.0685(18) 0.0076(13) 0.0102(14) -0.0134(13)
C5 0.0384(12) 0.0459(14) 0.0471(13) -0.0092(11) 0.0035(10) -0.0004(11)
C6 0.0415(13) 0.0458(15) 0.0532(14) -0.0031(12) 0.0090(11) 0.0041(11)
C4 0.0414(14) 0.0553(17) 0.0544(16) 0.0040(13) 0.0087(12) -0.0114(13)
C8 0.0595(18) 0.0479(17) 0.084(2) 0.0236(15) 0.0025(16) 0.0087(14)
C7 0.0557(17) 0.0683(19) 0.0657(18) 0.0265(16) 0.0002(15) 0.0141(16)

loop_
_atom_type_symbol
_atom_type_description
_atom_type_scat_dispersion_real
_atom_type_scat_dispersion_imag
_atom_type_scat_source
C C 0.0033 0.0016 'International Tables Vol C Tables 4.2.6.8 and 6.1.1.4'
H H 0.0000 0.0000 'International Tables Vol C Tables 4.2.6.8 and 6.1.1.4'
F F 0.0171 0.0103 'International Tables Vol C Tables 4.2.6.8 and 6.1.1.4'
I I -0.4742 1.8119 'International Tables Vol C Tables 4.2.6.8 and 6.1.1.4'
O O 0.0106 0.0060 'International Tables Vol C Tables 4.2.6.8 and 6.1.1.4'

loop_
_geom_angle_atom_site_label_1
_geom_angle_atom_site_label_2
_geom_angle_atom_site_label_3
_geom_angle
_geom_angle_site_symmetry_1
_geom_angle_site_symmetry_3
_geom_angle_publ_flag
F1 C2 C3 118.8(2) . . ?
F1 C2 C1 119.4(2) . . ?
C3 C2 C1 121.8(2) . . ?
F2 C3 C2 118.3(2) . . ?
F2 C3 C1 119.9(2) . 5_666 ?
C2 C3 C1 121.9(2) . 5_666 ?
C2 C1 I1 121.65(18) . . ?
C2 C1 C3 116.3(2) . 5_666 ?
C3 C1 I1 122.03(16) 5_666 . ?
C5 O1 C4 113.01(19) . . ?
C8 O3 C9 114.7(2) . . ?
C6 O2 C7 114.0(2) . . ?
O3 C9 H9A 110.1 . . ?
O3 C9 H9B 110.1 . . ?
O3 C9 C4 108.1(2) . 7_655 ?
H9A C9 H9B 108.4 . . ?
C4 C9 H9A 110.1 7_655 . ?
C4 C9 H9B 110.1 7_655 . ?
O1 C5 H5A 110.1 . . ?
O1 C5 H5B 110.1 . . ?
O1 C5 C6 108.04(19) . . ?
H5A C5 H5B 108.4 . . ?
C6 C5 H5A 110.1 . . ?
C6 C5 H5B 110.1 . . ?
O2 C6 C5 107.9(2) . . ?
O2 C6 H6A 110.1 . . ?
O2 C6 H6B 110.1 . . ?
C5 C6 H6A 110.1 . . ?
C5 C6 H6B 110.1 . . ?
H6A C6 H6B 108.4 . . ?
O1 C4 C9 109.3(2) . 7_655 ?
O1 C4 H4A 109.6(15) . . ?
O1 C4 H4B 108.1(16) . . ?
C9 C4 H4A 106.3(15) 7_655 . ?
C9 C4 H4B 109.5(16) 7_655 . ?
H4A C4 H4B 114(2) . . ?
O3 C8 H8A 109.7 . . ?
O3 C8 H8B 109.7 . . ?
O3 C8 C7 109.8(2) . . ?
H8A C8 H8B 108.2 . . ?
C7 C8 H8A 109.7 . . ?
C7 C8 H8B 109.7 . . ?
O2 C7 C8 113.5(2) . . ?
O2 C7 H7A 108.9 . . ?
O2 C7 H7B 108.9 . . ?
C8 C7 H7A 108.9 . . ?
C8 C7 H7B 108.9 . . ?
H7A C7 H7B 107.7 . . ?

loop_
_geom_bond_atom_site_label_1
_geom_bond_atom_site_label_2
_geom_bond_distance
_geom_bond_site_symmetry_2
_geom_bond_publ_flag
I1 C1 2.073(2) . ?
F1 C2 1.341(3) . ?
F2 C3 1.340(3) . ?
C2 C3 1.373(3) . ?
C2 C1 1.378(3) . ?
C3 C1 1.384(3) 5_666 ?
O1 C5 1.407(3) . ?
O1 C4 1.419(3) . ?
O3 C9 1.412(3) . ?
O3 C8 1.405(3) . ?
O2 C6 1.420(3) . ?
O2 C7 1.426(4) . ?
C9 H9A 0.9700 . ?
C9 H9B 0.9700 . ?
C9 C4 1.490(4) 7_655 ?
C5 H5A 0.9700 . ?
C5 H5B 0.9700 . ?
C5 C6 1.497(3) . ?
C6 H6A 0.9700 . ?
C6 H6B 0.9700 . ?
C4 H4A 1.01(3) . ?
C4 H4B 1.01(3) . ?
C8 H8A 0.9700 . ?
C8 H8B 0.9700 . ?
C8 C7 1.492(4) . ?
C7 H7A 0.9700 . ?
C7 H7B 0.9700 . ?

loop_
_geom_torsion_atom_site_label_1
_geom_torsion_atom_site_label_2
_geom_torsion_atom_site_label_3
_geom_torsion_atom_site_label_4
_geom_torsion
_geom_torsion_site_symmetry_1
_geom_torsion_site_symmetry_2
_geom_torsion_site_symmetry_3
_geom_torsion_site_symmetry_4
_geom_torsion_publ_flag
F1 C2 C3 F2 -1.1(3) . . . . ?
F1 C2 C3 C1 178.8(2) . . . 5_666 ?
F1 C2 C1 I1 2.2(3) . . . . ?
F1 C2 C1 C3 -178.8(2) . . . 5_666 ?
C3 C2 C1 I1 -179.16(18) . . . . ?
C3 C2 C1 C3 -0.1(4) . . . 5_666 ?
C1 C2 C3 F2 -179.7(2) . . . . ?
C1 C2 C3 C1 0.1(4) . . . 5_666 ?
O1 C5 C6 O2 176.09(19) . . . . ?
O3 C8 C7 O2 -70.5(3) . . . . ?
C9 O3 C8 C7 -176.9(2) . . . . ?
C5 O1 C4 C9 166.2(2) . . . 7_655 ?
C6 O2 C7 C8 82.7(3) . . . . ?
C4 O1 C5 C6 -172.0(2) . . . . ?
C8 O3 C9 C4 -173.4(2) . . . 7_655 ?
C7 O2 C6 C5 -175.8(2) . . . . ?
